data_7059602
loop_
_publ_author_name
'Wang, Wen-Min'
'Gao, Yu'
'Yue, Rong-Xin'
'Qiao, Na'
'Wang, Dan-Tong'
'Shi, Ying'
'Zhang, Huan'
'Cui, Jian-Zhong'

_publ_section_title
;
 Construction of a family of Ln3 clusters using multidentate Schiff base
 and \b-diketonate ligands: fluorescence properties, magnetocaloric effect
 and slow magnetic relaxation
;
_journal_issue 22
_journal_name_full 'New Journal of Chemistry'
_journal_page_first 9230
_journal_page_last 9237
_journal_paper_doi 10.1039/D0NJ01172J
_journal_volume 44
_journal_year 2020
_chemical_formula_moiety 'C103 H77 Er3 N6 O16, 4(C H4 O), 4[CH4O]'
_chemical_formula_sum 'C111 H109 Er3 N6 O24'
_chemical_formula_weight 2412.89
_space_group_crystal_system monoclinic
_space_group_IT_number 14
_space_group_name_Hall '-P 2ybc'
_space_group_name_H-M_alt 'P 1 21/c 1'
_atom_sites_solution_hydrogens geom
_atom_sites_solution_primary direct
_audit_creation_date 2020-04-29
_audit_creation_method
;
Olex2 1.2
(compiled 2018.05.29 svn.r3508 for OlexSys, GUI svn.r5506)
;
_audit_update_record
;
2020-05-06 deposited with the CCDC.	2020-05-11 downloaded from the CCDC.
;
_cell_angle_alpha 90
_cell_angle_beta 104.4294(17)
_cell_angle_gamma 90
_cell_formula_units_Z 4
_cell_length_a 25.5411(15)
_cell_length_b 17.4414(10)
_cell_length_c 23.8773(13)
_cell_measurement_reflns_used 9767
_cell_measurement_temperature 150(2)
_cell_measurement_theta_max 26.38
_cell_measurement_theta_min 2.36
_cell_volume 10301.2(10)
_computing_cell_refinement 'SAINT v8.37A (Bruker, 2015)'
_computing_data_reduction 'SAINT v8.37A (Bruker, 2015)'
_computing_molecular_graphics 'Olex2 (Dolomanov et al., 2009)'
_computing_publication_material 'Olex2 (Dolomanov et al., 2009)'
_computing_structure_refinement 'XL (Sheldrick, 2008)'
_computing_structure_solution 'SIR2004 (Burla et al.,  2007)'
_diffrn_ambient_temperature 149.98
_diffrn_measured_fraction_theta_full 0.990
_diffrn_measured_fraction_theta_max 0.989
_diffrn_measurement_device_type 'Bruker APEX-II CCD'
_diffrn_measurement_method '\f and \w scans'
_diffrn_radiation_type MoK\a
_diffrn_radiation_wavelength 0.71073
_diffrn_reflns_av_R_equivalents 0.0900
_diffrn_reflns_av_unetI/netI 0.0540
_diffrn_reflns_Laue_measured_fraction_full 0.990
_diffrn_reflns_Laue_measured_fraction_max 0.989
_diffrn_reflns_limit_h_max 31
_diffrn_reflns_limit_h_min -31
_diffrn_reflns_limit_k_max 21
_diffrn_reflns_limit_k_min -21
_diffrn_reflns_limit_l_max 28
_diffrn_reflns_limit_l_min -28
_diffrn_reflns_number 130069
_diffrn_reflns_point_group_measured_fraction_full 0.990
_diffrn_reflns_point_group_measured_fraction_max 0.989
_diffrn_reflns_theta_full 25.242
_diffrn_reflns_theta_max 25.680
_diffrn_reflns_theta_min 2.090
_diffrn_standards_number 0
_exptl_absorpt_coefficient_mu 2.491
_exptl_absorpt_correction_T_max 0.7454
_exptl_absorpt_correction_T_min 0.5735
_exptl_absorpt_correction_type multi-scan
_exptl_absorpt_process_details
;
SADABS-2016/2 (Bruker,2016/2) was used for absorption correction.
wR2(int) was 0.0997 before and 0.0677 after correction.
The Ratio of minimum to maximum transmission is 0.7694.
The \l/2 correction factor is Not present.
;
_exptl_crystal_colour yellow
_exptl_crystal_density_diffrn 1.556
_exptl_crystal_description block
_exptl_crystal_F_000 4564
_exptl_crystal_size_max 0.24
_exptl_crystal_size_mid 0.19
_exptl_crystal_size_min 0.12
_refine_diff_density_max 2.898
_refine_diff_density_min -1.592
_refine_diff_density_rms 0.174
_refine_ls_extinction_method none
_refine_ls_goodness_of_fit_ref 1.079
_refine_ls_hydrogen_treatment constr
_refine_ls_matrix_type full
_refine_ls_number_parameters 1233
_refine_ls_number_reflns 19336
_refine_ls_number_restraints 2
_refine_ls_restrained_S_all 1.079
_refine_ls_R_factor_all 0.0866
_refine_ls_R_factor_gt 0.0556
_refine_ls_shift/su_max 0.001
_refine_ls_shift/su_mean 0.000
_refine_ls_structure_factor_coef Fsqd
_refine_ls_weighting_details 'w=1/[\s^2^(Fo^2^)+(0.0808P)^2^+50.6938P] where P=(Fo^2^+2Fc^2^)/3'
_refine_ls_weighting_scheme calc
_refine_ls_wR_factor_gt 0.1360
_refine_ls_wR_factor_ref 0.1593
_reflns_Friedel_coverage 0.000
_reflns_number_gt 14025
_reflns_number_total 19336
_reflns_threshold_expression 'I > 2\s(I)'
_cod_data_source_file d0nj01172j2.cif
_cod_data_source_block 7
_cod_depositor_comments
;Adding full bibliography for 7059596--7059602.cif.

 Adding full bibliography for 7059596--7059602.cif.
;
_cod_original_cell_volume 10301.1(10)
_cod_database_code 7059602
_shelx_shelxl_version_number 2018/3
_shelx_space_group_comment
;
The symmetry employed for this shelxl refinement is uniquely defined
by the following loop, which should always be used as a source of
symmetry information in preference to the above space-group names.
They are only intended as comments.
;
_shelx_estimated_absorpt_t_max 0.754
_shelx_estimated_absorpt_t_min 0.586
_platon_squeeze_special_details
;
A solvent mask was calculated and 282 electrons were
found in a volume of 1007\%A^3 per unit cell.
This is consistent with the presence of 4[CH4O] per Formula Unit
which account for 288 electrons per unit cell.
;
_olex2_refinement_description
;
1. Fixed Uiso
 At 1.2 times of:
  All C(H) groups, All C(H,H) groups, All N(H) groups
 At 1.5 times of:
  All C(H,H,H) groups, All O(H) groups
2. Restrained distances
 H19A-H18A
 2.2 with sigma of 0.02
3. Rigid bond restraints
 C107, O17
 with sigma for 1-2 distances of 0.01 and sigma for 1-3 distances of 0.02
4.a Secondary CH2 refined with riding coordinates:
 C15(H15A,H15B), C1(H1A,H1B)
4.b Aromatic/amide H refined with riding coordinates:
 N2(H2), N5(H5), C57(H57), C29(H29), C73(H73), C10(H10), C89(H89), C36(H36),
 C4(H4), C51(H51), C41(H41), C56(H56), C66(H66), C103(H103), C81(H81), C22(H22),
  C30(H30), C40(H40), C72(H72), C42(H42), C69(H69), C43(H43), C71(H71),
 C24(H24), C17(H17), C58(H58), C85(H85), C102(H102), C25(H25), C84(H84),
 C87(H87), C90(H90), C74(H74), C5(H5A), C59(H59), C19(H19), C70(H70), C48(H48),
 C33(H33), C12(H12), C54(H54), C96(H96), C13(H13), C86(H86), C61(H61), C99(H99),
  C47(H47), C44(H44), C55(H55), C18(H18), C39(H39), C88(H88), C3(H3), C26(H26),
 C101(H101), C32(H32), C8(H8), C78(H78), C76(H76), C27(H27), C100(H100),
 C63(H63), C45(H45), C11(H11), C75(H75), C60(H60), C62(H62), C46(H46), C93(H93),
  C91(H91), C92(H92), C31(H31), C77(H77)
4.c Idealised Me refined as rotating group:
 C105(H10A,H10B,H10C), C107(H10G,H10H,H10I), C104(H10J,H10K,H10L), C106(H10D,
 H10E,H10F)
4.d Idealised tetrahedral OH refined as rotating group:
 O19(H19A), O18(H18A), O17(H17A), O20(H20)
;
_olex2_submission_special_instructions 'No special instructions were received'

loop_
_space_group_symop_operation_xyz
'x, y, z'
'-x, y+1/2, -z+1/2'
'-x, -y, -z'
'x, -y-1/2, z-1/2'

loop_
_atom_site_label
_atom_site_type_symbol
_atom_site_fract_x
_atom_site_fract_y
_atom_site_fract_z
_atom_site_U_iso_or_equiv
_atom_site_adp_type
_atom_site_occupancy
_atom_site_site_symmetry_order
_atom_site_calc_flag
_atom_site_refinement_flags_posn
_atom_site_refinement_flags_adp
_atom_site_refinement_flags_occupancy
_atom_site_disorder_assembly
_atom_site_disorder_group
Er2 Er 0.23400(2) 0.52199(2) 0.73232(2) 0.02311(9) Uani 1 1 d . . . . .
Er1 Er 0.16722(2) 0.55117(2) 0.85822(2) 0.02646(10) Uani 1 1 d . . . . .
Er3 Er 0.33037(2) 0.64053(2) 0.66593(2) 0.02727(10) Uani 1 1 d . . . . .
O3 O 0.3029(2) 0.5170(3) 0.6810(2) 0.0262(11) Uani 1 1 d . . . . .
O9 O 0.0791(2) 0.5897(3) 0.8219(2) 0.0349(13) Uani 1 1 d . . . . .
O8 O 0.2233(2) 0.4502(3) 0.9019(2) 0.0325(12) Uani 1 1 d . . . . .
O11 O 0.2423(2) 0.3918(3) 0.7349(2) 0.0254(11) Uani 1 1 d . . . . .
O14 O 0.4144(2) 0.5876(3) 0.6917(2) 0.0345(13) Uani 1 1 d . . . . .
O12 O 0.1832(2) 0.4815(3) 0.6443(2) 0.0295(12) Uani 1 1 d . . . . .
O2 O 0.24588(19) 0.5648(3) 0.8259(2) 0.0240(10) Uani 1 1 d . . . . .
O13 O 0.3713(2) 0.6839(3) 0.7581(2) 0.0340(12) Uani 1 1 d . . . . .
O6 O 0.1605(2) 0.4883(3) 0.7712(2) 0.0261(11) Uani 1 1 d . . . . .
O7 O 0.1141(2) 0.4573(3) 0.8804(3) 0.0380(13) Uani 1 1 d . . . . .
O4 O 0.3777(2) 0.7483(3) 0.6374(2) 0.0419(14) Uani 1 1 d . . . . .
O15 O 0.2531(2) 0.6523(3) 0.5910(2) 0.0337(13) Uani 1 1 d . . . . .
O16 O 0.3504(2) 0.5985(3) 0.5830(2) 0.0376(13) Uani 1 1 d . . . . .
O10 O 0.16860(19) 0.6779(3) 0.8333(2) 0.0293(12) Uani 1 1 d . . . . .
N4 N 0.2913(3) 0.7708(4) 0.6727(3) 0.0312(15) Uani 1 1 d . . . . .
N1 N 0.2438(3) 0.6104(3) 0.9296(2) 0.0276(14) Uani 1 1 d . . . . .
O5 O 0.2570(2) 0.6432(3) 0.7085(2) 0.0247(11) Uani 1 1 d . . . . .
N2 N 0.3375(3) 0.5448(4) 0.8542(3) 0.0302(14) Uani 1 1 d . . . . .
H2 H 0.369243 0.547578 0.879156 0.036 Uiso 1 1 calc R . . . .
O19 O 0.4914(3) 0.3963(4) 0.8907(3) 0.0528(17) Uani 1 1 d . . . . .
H19A H 0.474162 0.422114 0.909753 0.079 Uiso 1 1 calc DGR . . . .
C65 C 0.2347(3) 0.3394(4) 0.6973(3) 0.0304(17) Uani 1 1 d . . . . .
N6 N 0.1577(2) 0.6168(3) 0.7055(2) 0.0263(13) Uani 1 1 d . . . . .
N5 N 0.1704(3) 0.6931(3) 0.6938(3) 0.0281(14) Uani 1 1 d . . . . .
H5 H 0.147080 0.731124 0.685791 0.034 Uiso 1 1 calc R . . . .
C21 C 0.2210(3) 0.6986(4) 0.6968(3) 0.0243(15) Uani 1 1 d . . . . .
O18 O 0.4320(3) 0.4971(5) 0.9359(3) 0.066(2) Uani 1 1 d . . . . .
H18A H 0.449898 0.536311 0.932146 0.099 Uiso 1 1 calc DGR . . . .
C57 C 0.1525(5) 0.9457(5) 0.8009(4) 0.053(3) Uani 1 1 d . . . . .
H57 H 0.130907 0.990714 0.793935 0.063 Uiso 1 1 calc R . . . .
C29 C 0.0171(3) 0.3833(5) 0.8535(4) 0.042(2) Uani 1 1 d . . . . .
H29 H 0.019542 0.430910 0.834919 0.050 Uiso 1 1 calc R . . . .
C73 C 0.1078(4) 0.4551(6) 0.5340(4) 0.049(2) Uani 1 1 d . . . . .
H73 H 0.090578 0.475807 0.561581 0.059 Uiso 1 1 calc R . . . .
O17 O 0.2247(5) 0.4413(6) 1.0437(4) 0.105(3) Uani 1 1 d . U . . .
H17A H 0.236087 0.414452 1.073434 0.158 Uiso 1 1 calc GR . . . .
C10 C 0.3987(4) 0.3625(5) 0.7401(4) 0.041(2) Uani 1 1 d . . . . .
H10 H 0.419299 0.344229 0.776428 0.049 Uiso 1 1 calc R . . . .
C16 C 0.3141(4) 0.8359(5) 0.6608(3) 0.039(2) Uani 1 1 d . . . . .
C64 C 0.2512(3) 0.2608(4) 0.7192(4) 0.0352(19) Uani 1 1 d . . . . .
C89 C 0.1585(4) 0.6493(5) 0.4536(3) 0.042(2) Uani 1 1 d . . . . .
H89 H 0.181741 0.643242 0.428469 0.051 Uiso 1 1 calc R . . . .
O20 O 0.4694(4) 0.7537(5) 0.6033(4) 0.075(2) Uani 1 1 d . . . . .
H20 H 0.440286 0.742462 0.611616 0.113 Uiso 1 1 calc GR . . . .
C28 C 0.1122(3) 0.4720(5) 0.7356(3) 0.0308(17) Uani 1 1 d . . . . .
C36 C 0.1656(3) 0.3431(5) 0.8984(4) 0.039(2) Uani 1 1 d . . . . .
H36 H 0.163768 0.288800 0.900368 0.047 Uiso 1 1 calc R . . . .
C4 C 0.3281(4) 0.6926(5) 0.9977(4) 0.045(2) Uani 1 1 d . . . . .
H4 H 0.357019 0.721358 1.021096 0.054 Uiso 1 1 calc R . . . .
C94 C 0.1783(3) 0.6386(5) 0.5133(3) 0.0314(17) Uani 1 1 d . . . . .
C50 C 0.0541(3) 0.6482(5) 0.7980(3) 0.0311(17) Uani 1 1 d . . . . .
C98 C 0.3564(4) 0.5253(5) 0.5028(3) 0.039(2) Uani 1 1 d . . . . .
C2 C 0.2373(4) 0.6488(4) 0.9758(3) 0.0345(18) Uani 1 1 d . . . . .
C51 C 0.0800(3) 0.7178(4) 0.7898(3) 0.0325(18) Uani 1 1 d . . . . .
H51 H 0.058519 0.757950 0.768995 0.039 Uiso 1 1 calc R . . . .
C14 C 0.3338(3) 0.4554(4) 0.6822(3) 0.0235(15) Uani 1 1 d . . . . .
C79 C 0.4229(3) 0.7199(5) 0.8500(3) 0.0369(19) Uani 1 1 d . . . . .
C41 C 0.3620(4) 0.2430(6) 0.9550(5) 0.061(3) Uani 1 1 d . . . . .
H41 H 0.394026 0.212987 0.964688 0.073 Uiso 1 1 calc R . . . .
C56 C 0.2072(5) 0.9531(5) 0.8143(4) 0.054(3) Uani 1 1 d . . . . .
H56 H 0.223236 1.002544 0.816916 0.065 Uiso 1 1 calc R . . . .
C66 C 0.2104(3) 0.3522(4) 0.6389(3) 0.0341(18) Uani 1 1 d . . . . .
H66 H 0.210858 0.311194 0.612855 0.041 Uiso 1 1 calc R . . . .
C9 C 0.3664(3) 0.4284(5) 0.7382(3) 0.0346(18) Uani 1 1 d . . . . .
C103 C 0.3391(4) 0.5044(5) 0.4450(4) 0.046(2) Uani 1 1 d . . . . .
H103 H 0.303626 0.517644 0.423677 0.056 Uiso 1 1 calc R . . . .
C23 C 0.0837(3) 0.5283(5) 0.6971(3) 0.0321(17) Uani 1 1 d . . . . .
C82 C 0.4565(3) 0.5908(5) 0.7338(3) 0.0331(18) Uani 1 1 d . . . . .
C20 C 0.2416(3) 0.7748(4) 0.6823(3) 0.0316(18) Uani 1 1 d . . . . .
C7 C 0.2931(3) 0.5714(4) 0.8628(3) 0.0252(15) Uani 1 1 d . . . . .
C81 C 0.4596(3) 0.6331(5) 0.7841(3) 0.0382(19) Uani 1 1 d . . . . .
H81 H 0.492558 0.632206 0.813342 0.046 Uiso 1 1 calc R . . . .
C22 C 0.1068(3) 0.6029(4) 0.6915(3) 0.0305(17) Uani 1 1 d . . . . .
H22 H 0.082794 0.643793 0.676533 0.037 Uiso 1 1 calc R . . . .
C30 C -0.0333(4) 0.3507(6) 0.8501(4) 0.051(2) Uani 1 1 d . . . . .
H30 H -0.065138 0.375794 0.828840 0.061 Uiso 1 1 calc R . . . .
C40 C 0.3150(4) 0.2179(5) 0.9685(5) 0.056(3) Uani 1 1 d . . . . .
H40 H 0.315389 0.170929 0.988841 0.067 Uiso 1 1 calc R . . . .
C72 C 0.0814(4) 0.4575(7) 0.4747(4) 0.063(3) Uani 1 1 d . . . . .
H72 H 0.045612 0.476891 0.462407 0.076 Uiso 1 1 calc R . . . .
C35 C 0.1166(3) 0.3854(5) 0.8873(4) 0.0373(19) Uani 1 1 d . . . . .
C42 C 0.3612(4) 0.3121(6) 0.9274(5) 0.059(3) Uani 1 1 d . . . . .
H42 H 0.393233 0.330926 0.918810 0.071 Uiso 1 1 calc R . . . .
C15 C 0.3700(4) 0.8261(5) 0.6529(4) 0.047(2) Uani 1 1 d . . . . .
H15A H 0.375479 0.861073 0.622252 0.056 Uiso 1 1 calc R . . . .
H15B H 0.396826 0.839232 0.689330 0.056 Uiso 1 1 calc R . . . .
C69 C 0.1842(4) 0.3944(5) 0.5120(3) 0.044(2) Uani 1 1 d . . . . .
H69 H 0.218778 0.370987 0.524263 0.053 Uiso 1 1 calc R . . . .
C43 C 0.3134(4) 0.3553(5) 0.9117(4) 0.047(2) Uani 1 1 d . . . . .
H43 H 0.313286 0.402917 0.892277 0.057 Uiso 1 1 calc R . . . .
C71 C 0.1079(5) 0.4315(6) 0.4349(4) 0.061(3) Uani 1 1 d . . . . .
H71 H 0.090988 0.435021 0.394737 0.073 Uiso 1 1 calc R . . . .
C24 C 0.0312(3) 0.5126(5) 0.6639(4) 0.041(2) Uani 1 1 d . . . . .
H24 H 0.011407 0.551330 0.639574 0.049 Uiso 1 1 calc R . . . .
C17 C 0.2874(4) 0.9063(5) 0.6560(4) 0.047(2) Uani 1 1 d . . . . .
H17 H 0.304185 0.951653 0.647012 0.057 Uiso 1 1 calc R . . . .
C58 C 0.1266(4) 0.8737(5) 0.7968(4) 0.044(2) Uani 1 1 d . . . . .
H58 H 0.088249 0.869693 0.786700 0.053 Uiso 1 1 calc R . . . .
C85 C 0.5975(4) 0.5109(7) 0.7490(5) 0.059(3) Uani 1 1 d . . . . .
H85 H 0.633791 0.522431 0.768669 0.071 Uiso 1 1 calc R . . . .
C102 C 0.3725(5) 0.4651(6) 0.4181(5) 0.058(3) Uani 1 1 d . . . . .
H102 H 0.360118 0.453145 0.378128 0.070 Uiso 1 1 calc R . . . .
C25 C 0.0078(4) 0.4409(6) 0.6661(4) 0.055(3) Uani 1 1 d . . . . .
H25 H -0.027837 0.430787 0.643776 0.066 Uiso 1 1 calc R . . . .
C80 C 0.4167(3) 0.6769(4) 0.7939(3) 0.0311(17) Uani 1 1 d . . . . .
C84 C 0.5569(4) 0.5583(6) 0.7569(4) 0.051(2) Uani 1 1 d . . . . .
H84 H 0.565241 0.601009 0.782224 0.061 Uiso 1 1 calc R . . . .
C87 C 0.5353(4) 0.4323(6) 0.6837(4) 0.050(2) Uani 1 1 d . . . . .
H87 H 0.527875 0.389662 0.658218 0.060 Uiso 1 1 calc R . . . .
C38 C 0.2663(3) 0.3292(5) 0.9242(3) 0.0353(18) Uani 1 1 d . . . . .
C90 C 0.1046(4) 0.6689(6) 0.4314(4) 0.053(3) Uani 1 1 d . . . . .
H90 H 0.091938 0.682124 0.391730 0.064 Uiso 1 1 calc R . . . .
C74 C 0.3833(4) 0.7705(5) 0.8556(4) 0.042(2) Uani 1 1 d . . . . .
H74 H 0.351971 0.776701 0.824644 0.050 Uiso 1 1 calc R . . . .
C5 C 0.3366(4) 0.6518(5) 0.9508(3) 0.0371(19) Uani 1 1 d . . . . .
H5A H 0.370857 0.650980 0.942019 0.044 Uiso 1 1 calc R . . . .
C59 C 0.2619(5) 0.2465(6) 0.7763(4) 0.068(3) Uani 1 1 d . . . . .
H59 H 0.258442 0.286685 0.801973 0.081 Uiso 1 1 calc R . . . .
C19 C 0.2124(4) 0.8423(4) 0.6783(3) 0.039(2) Uani 1 1 d . . . . .
H19 H 0.177094 0.843089 0.684599 0.046 Uiso 1 1 calc R . . . .
C70 C 0.1584(4) 0.4006(6) 0.4528(4) 0.051(2) Uani 1 1 d . . . . .
H70 H 0.176422 0.383118 0.424891 0.061 Uiso 1 1 calc R . . . .
C48 C -0.0380(4) 0.6879(6) 0.7372(5) 0.053(3) Uani 1 1 d . . . . .
H48 H -0.021380 0.720895 0.715027 0.064 Uiso 1 1 calc R . . . .
C1 C 0.1833(4) 0.6431(5) 0.9876(3) 0.042(2) Uani 1 1 d . . . . .
H1A H 0.187038 0.621936 1.026902 0.051 Uiso 1 1 calc R . . . .
H1B H 0.167281 0.694971 0.986463 0.051 Uiso 1 1 calc R . . . .
C83 C 0.5030(3) 0.5431(5) 0.7272(3) 0.0358(19) Uani 1 1 d . . . . .
C6 C 0.2928(3) 0.6123(4) 0.9174(3) 0.0284(16) Uani 1 1 d . . . . .
C68 C 0.1582(3) 0.4231(5) 0.5523(3) 0.0340(18) Uani 1 1 d . . . . .
C33 C 0.0618(4) 0.2781(5) 0.9131(5) 0.051(3) Uani 1 1 d . . . . .
H33 H 0.093633 0.254126 0.935453 0.061 Uiso 1 1 calc R . . . .
C12 C 0.3706(4) 0.3516(5) 0.6371(4) 0.044(2) Uani 1 1 d . . . . .
H12 H 0.372043 0.325915 0.602408 0.053 Uiso 1 1 calc R . . . .
C54 C 0.2153(4) 0.8157(5) 0.8221(4) 0.039(2) Uani 1 1 d . . . . .
H54 H 0.237129 0.771056 0.830189 0.047 Uiso 1 1 calc R . . . .
C49 C -0.0067(3) 0.6449(5) 0.7816(4) 0.039(2) Uani 1 1 d . . . . .
C97 C 0.3232(3) 0.5703(5) 0.5346(3) 0.0353(18) Uani 1 1 d . . . . .
C96 C 0.2682(3) 0.5820(5) 0.5118(3) 0.0357(19) Uani 1 1 d . . . . .
H96 H 0.251704 0.560699 0.475007 0.043 Uiso 1 1 calc R . . . .
C95 C 0.2362(3) 0.6232(5) 0.5404(3) 0.0333(18) Uani 1 1 d . . . . .
C67 C 0.1854(3) 0.4206(4) 0.6155(3) 0.0294(17) Uani 1 1 d . . . . .
C13 C 0.3385(4) 0.4159(5) 0.6346(4) 0.039(2) Uani 1 1 d . . . . .
H13 H 0.318680 0.433410 0.597687 0.047 Uiso 1 1 calc R . . . .
C86 C 0.5878(4) 0.4482(7) 0.7142(4) 0.056(3) Uani 1 1 d . . . . .
H86 H 0.616710 0.415637 0.710860 0.067 Uiso 1 1 calc R . . . .
C61 C 0.2835(5) 0.1164(5) 0.7639(4) 0.055(3) Uani 1 1 d . . . . .
H61 H 0.294274 0.066986 0.779308 0.066 Uiso 1 1 calc R . . . .
C99 C 0.4093(4) 0.5025(6) 0.5336(5) 0.053(3) Uani 1 1 d . . . . .
H99 H 0.422386 0.516509 0.573104 0.064 Uiso 1 1 calc R . . . .
C47 C -0.0946(4) 0.6824(7) 0.7251(6) 0.072(4) Uani 1 1 d . . . . .
H47 H -0.116173 0.709764 0.693157 0.086 Uiso 1 1 calc R . . . .
C44 C -0.0319(4) 0.5962(6) 0.8133(5) 0.058(3) Uani 1 1 d . . . . .
H44 H -0.010426 0.564574 0.842615 0.069 Uiso 1 1 calc R . . . .
C34 C 0.0638(4) 0.3466(5) 0.8838(4) 0.044(2) Uani 1 1 d . . . . .
C55 C 0.2395(4) 0.8875(5) 0.8243(4) 0.047(2) Uani 1 1 d . . . . .
H55 H 0.277764 0.891883 0.832491 0.057 Uiso 1 1 calc R . . . .
C53 C 0.1590(3) 0.8089(5) 0.8080(3) 0.0330(18) Uani 1 1 d . . . . .
C18 C 0.2365(4) 0.9086(5) 0.6647(4) 0.051(2) Uani 1 1 d . . . . .
H18 H 0.217507 0.955949 0.661357 0.061 Uiso 1 1 calc R . . . .
C39 C 0.2679(4) 0.2594(5) 0.9532(4) 0.043(2) Uani 1 1 d . . . . .
H39 H 0.236196 0.240431 0.962318 0.052 Uiso 1 1 calc R . . . .
C88 C 0.4938(4) 0.4796(5) 0.6910(4) 0.039(2) Uani 1 1 d . . . . .
H88 H 0.457814 0.468034 0.670413 0.047 Uiso 1 1 calc R . . . .
C52 C 0.1354(3) 0.7302(5) 0.8107(3) 0.0334(18) Uani 1 1 d . . . . .
C3 C 0.2793(4) 0.6921(5) 1.0107(3) 0.041(2) Uani 1 1 d . . . . .
H3 H 0.273717 0.720391 1.042707 0.050 Uiso 1 1 calc R . . . .
C26 C 0.0373(4) 0.3844(6) 0.7013(4) 0.054(3) Uani 1 1 d . . . . .
H26 H 0.022216 0.334634 0.701692 0.065 Uiso 1 1 calc R . . . .
C101 C 0.4231(6) 0.4427(6) 0.4475(5) 0.068(4) Uani 1 1 d . . . . .
H101 H 0.445509 0.415383 0.428018 0.081 Uiso 1 1 calc R . . . .
C32 C 0.0098(4) 0.2460(6) 0.9078(6) 0.073(4) Uani 1 1 d . . . . .
H32 H 0.007300 0.197994 0.925819 0.087 Uiso 1 1 calc R . . . .
C105 C 0.5145(4) 0.4463(7) 0.8563(5) 0.064(3) Uani 1 1 d . . . . .
H10A H 0.524691 0.416806 0.825685 0.097 Uiso 1 1 calc GR . . . .
H10B H 0.546753 0.470842 0.880676 0.097 Uiso 1 1 calc GR . . . .
H10C H 0.488111 0.485660 0.838882 0.097 Uiso 1 1 calc GR . . . .
C8 C 0.3665(3) 0.4658(4) 0.7913(3) 0.0310(17) Uani 1 1 d . . . . .
H8 H 0.396727 0.457595 0.823185 0.037 Uiso 1 1 calc R . . . .
C78 C 0.4675(4) 0.7099(8) 0.8970(4) 0.074(4) Uani 1 1 d . . . . .
H78 H 0.495136 0.674563 0.894399 0.089 Uiso 1 1 calc R . . . .
C76 C 0.4333(4) 0.8036(6) 0.9516(4) 0.059(3) Uani 1 1 d . . . . .
H76 H 0.436960 0.833781 0.985481 0.071 Uiso 1 1 calc R . . . .
C27 C 0.0888(4) 0.3996(5) 0.7362(4) 0.041(2) Uani 1 1 d . . . . .
H27 H 0.108139 0.360565 0.760513 0.049 Uiso 1 1 calc R . . . .
C107 C 0.2678(9) 0.4747(7) 1.0281(6) 0.142(9) Uani 1 1 d . U . . .
H10G H 0.266590 0.461305 0.987918 0.212 Uiso 1 1 calc GR . . . .
H10H H 0.301620 0.455931 1.053467 0.212 Uiso 1 1 calc GR . . . .
H10I H 0.265793 0.530487 1.031724 0.212 Uiso 1 1 calc GR . . . .
C100 C 0.4420(5) 0.4601(7) 0.5066(6) 0.067(3) Uani 1 1 d . . . . .
H100 H 0.476570 0.443047 0.527783 0.080 Uiso 1 1 calc R . . . .
C63 C 0.2577(6) 0.2014(6) 0.6830(5) 0.073(4) Uani 1 1 d . . . . .
H63 H 0.251339 0.209705 0.642555 0.088 Uiso 1 1 calc R . . . .
C45 C -0.0877(4) 0.5933(7) 0.8026(6) 0.073(4) Uani 1 1 d . . . . .
H45 H -0.104483 0.561043 0.825092 0.088 Uiso 1 1 calc R . . . .
C11 C 0.4009(4) 0.3239(5) 0.6904(4) 0.046(2) Uani 1 1 d . . . . .
H11 H 0.422682 0.279356 0.692299 0.055 Uiso 1 1 calc R . . . .
C75 C 0.3887(5) 0.8125(5) 0.9061(4) 0.054(3) Uani 1 1 d . . . . .
H75 H 0.361250 0.847805 0.909154 0.064 Uiso 1 1 calc R . . . .
C60 C 0.2778(6) 0.1737(7) 0.7986(5) 0.076(4) Uani 1 1 d . . . . .
H60 H 0.284724 0.165178 0.839093 0.091 Uiso 1 1 calc R . . . .
C62 C 0.2737(6) 0.1296(6) 0.7062(5) 0.085(4) Uani 1 1 d . . . . .
H62 H 0.277738 0.088905 0.681192 0.102 Uiso 1 1 calc R . . . .
C46 C -0.1190(4) 0.6385(7) 0.7584(6) 0.076(4) Uani 1 1 d . . . . .
H46 H -0.157218 0.638503 0.751626 0.092 Uiso 1 1 calc R . . . .
C93 C 0.1427(4) 0.6400(7) 0.5488(4) 0.063(3) Uani 1 1 d . . . . .
H93 H 0.155626 0.631126 0.589176 0.076 Uiso 1 1 calc R . . . .
C91 C 0.0692(5) 0.6692(9) 0.4671(5) 0.081(4) Uani 1 1 d . . . . .
H91 H 0.031845 0.679420 0.451540 0.097 Uiso 1 1 calc R . . . .
C92 C 0.0886(5) 0.6544(10) 0.5254(5) 0.097(5) Uani 1 1 d . . . . .
H92 H 0.064323 0.654196 0.549782 0.116 Uiso 1 1 calc R . . . .
O1 O 0.1482(2) 0.5950(3) 0.9461(2) 0.0420(14) Uani 1 1 d . . . . .
C31 C -0.0374(4) 0.2811(6) 0.8778(5) 0.062(3) Uani 1 1 d . . . . .
H31 H -0.071617 0.258635 0.876047 0.074 Uiso 1 1 calc R . . . .
C77 C 0.4718(5) 0.7523(8) 0.9485(5) 0.079(4) Uani 1 1 d . . . . .
H77 H 0.501685 0.744518 0.980779 0.095 Uiso 1 1 calc R . . . .
N3 N 0.3281(3) 0.5106(4) 0.7990(3) 0.0285(14) Uani 1 1 d . . . . .
C37 C 0.2160(3) 0.3771(5) 0.9064(3) 0.0331(18) Uani 1 1 d . . . . .
C104 C 0.5113(6) 0.7060(8) 0.6348(8) 0.114(6) Uani 1 1 d . . . . .
H10J H 0.542272 0.708414 0.617615 0.171 Uiso 1 1 calc GR . . . .
H10K H 0.498245 0.653032 0.633726 0.171 Uiso 1 1 calc GR . . . .
H10L H 0.522284 0.723525 0.675069 0.171 Uiso 1 1 calc GR . . . .
C106 C 0.4255(6) 0.4941(8) 0.9920(5) 0.084(4) Uani 1 1 d . . . . .
H10D H 0.388668 0.477144 0.991069 0.126 Uiso 1 1 calc GR . . . .
H10E H 0.431569 0.545138 1.009593 0.126 Uiso 1 1 calc GR . . . .
H10F H 0.451550 0.457868 1.014932 0.126 Uiso 1 1 calc GR . . . .

loop_
_atom_site_aniso_label
_atom_site_aniso_U_11
_atom_site_aniso_U_22
_atom_site_aniso_U_33
_atom_site_aniso_U_23
_atom_site_aniso_U_13
_atom_site_aniso_U_12
Er2 0.02611(18) 0.02168(17) 0.01976(17) 0.00068(12) 0.00234(13) -0.00082(13)
Er1 0.02930(19) 0.02606(18) 0.02385(18) 0.00290(13) 0.00629(13) -0.00073(14)
Er3 0.02845(19) 0.03137(19) 0.02040(18) 0.00081(13) 0.00310(13) -0.00481(14)
O3 0.034(3) 0.022(3) 0.022(3) 0.001(2) 0.006(2) 0.001(2)
O9 0.035(3) 0.032(3) 0.037(3) 0.009(2) 0.008(2) 0.001(2)
O8 0.032(3) 0.026(3) 0.036(3) 0.005(2) 0.001(2) -0.003(2)
O11 0.028(3) 0.024(3) 0.021(3) 0.004(2) 0.003(2) 0.007(2)
O14 0.029(3) 0.044(3) 0.028(3) -0.006(2) 0.002(2) -0.007(2)
O12 0.035(3) 0.023(3) 0.025(3) -0.005(2) -0.004(2) 0.003(2)
O2 0.021(3) 0.028(3) 0.022(2) 0.006(2) 0.003(2) 0.003(2)
O13 0.032(3) 0.040(3) 0.026(3) -0.002(2) 0.000(2) -0.003(2)
O6 0.024(3) 0.029(3) 0.023(3) -0.002(2) 0.001(2) -0.005(2)
O7 0.034(3) 0.035(3) 0.046(3) 0.009(3) 0.011(3) 0.000(2)
O4 0.041(4) 0.043(3) 0.042(3) 0.010(3) 0.010(3) -0.008(3)
O15 0.034(3) 0.040(3) 0.023(3) 0.000(2) -0.001(2) -0.002(2)
O16 0.034(3) 0.056(4) 0.022(3) -0.008(2) 0.006(2) -0.008(3)
O10 0.019(3) 0.021(3) 0.045(3) -0.001(2) 0.001(2) 0.001(2)
N4 0.045(4) 0.027(3) 0.021(3) 0.001(2) 0.006(3) -0.012(3)
N1 0.044(4) 0.021(3) 0.016(3) -0.001(2) 0.005(3) -0.001(3)
O5 0.028(3) 0.023(3) 0.022(3) 0.0020(19) 0.004(2) -0.001(2)
N2 0.027(4) 0.040(4) 0.021(3) -0.004(3) 0.001(3) 0.000(3)
O19 0.062(5) 0.048(4) 0.053(4) 0.003(3) 0.023(3) 0.004(3)
C65 0.035(4) 0.028(4) 0.031(4) -0.004(3) 0.014(3) -0.006(3)
N6 0.030(4) 0.026(3) 0.023(3) 0.002(2) 0.005(3) 0.001(3)
N5 0.031(4) 0.021(3) 0.031(3) 0.001(2) 0.005(3) 0.006(3)
C21 0.034(4) 0.019(4) 0.018(3) -0.003(3) 0.003(3) -0.001(3)
O18 0.064(5) 0.085(6) 0.045(4) -0.001(4) 0.006(4) 0.018(4)
C57 0.073(7) 0.022(4) 0.061(6) 0.007(4) 0.012(5) -0.001(4)
C29 0.036(5) 0.037(5) 0.048(5) 0.003(4) 0.001(4) -0.002(4)
C73 0.042(5) 0.058(6) 0.038(5) -0.009(4) -0.005(4) 0.011(4)
O17 0.167(11) 0.097(8) 0.053(5) -0.008(5) 0.029(6) 0.018(7)
C10 0.044(5) 0.036(5) 0.042(5) 0.002(4) 0.011(4) 0.008(4)
C16 0.046(5) 0.039(5) 0.031(4) 0.002(3) 0.005(4) -0.021(4)
C64 0.046(5) 0.018(4) 0.043(5) 0.011(3) 0.014(4) 0.009(3)
C89 0.044(5) 0.053(6) 0.025(4) 0.003(4) 0.003(4) -0.003(4)
O20 0.092(6) 0.069(5) 0.082(6) -0.012(4) 0.055(5) -0.022(5)
C28 0.028(4) 0.036(4) 0.029(4) 0.000(3) 0.009(3) -0.003(3)
C36 0.030(5) 0.037(5) 0.046(5) 0.010(4) 0.001(4) 0.001(4)
C4 0.052(6) 0.041(5) 0.033(5) -0.001(4) -0.005(4) -0.010(4)
C94 0.027(4) 0.036(4) 0.028(4) -0.007(3) 0.002(3) -0.002(3)
C50 0.025(4) 0.037(5) 0.031(4) -0.008(3) 0.007(3) 0.003(3)
C98 0.050(5) 0.044(5) 0.026(4) 0.005(4) 0.016(4) -0.008(4)
C2 0.052(5) 0.027(4) 0.027(4) -0.001(3) 0.013(4) 0.004(4)
C51 0.037(5) 0.031(4) 0.025(4) -0.002(3) -0.001(3) 0.011(3)
C14 0.017(3) 0.014(3) 0.044(4) -0.005(3) 0.015(3) -0.002(3)
C79 0.038(5) 0.037(5) 0.032(4) -0.005(4) 0.002(3) -0.012(4)
C41 0.052(7) 0.046(6) 0.079(8) 0.004(5) 0.005(6) 0.013(5)
C56 0.072(8) 0.031(5) 0.059(6) -0.001(4) 0.017(5) -0.014(5)
C66 0.038(5) 0.028(4) 0.031(4) -0.002(3) 0.000(3) 0.006(3)
C9 0.036(5) 0.032(4) 0.034(4) -0.002(3) 0.005(3) 0.006(4)
C103 0.068(7) 0.035(5) 0.036(5) -0.008(4) 0.013(4) -0.012(4)
C23 0.027(4) 0.037(4) 0.030(4) -0.002(3) 0.002(3) -0.002(3)
C82 0.023(4) 0.041(5) 0.034(4) 0.005(3) 0.005(3) -0.003(3)
C20 0.038(5) 0.033(4) 0.018(4) 0.006(3) -0.003(3) -0.005(3)
C7 0.028(4) 0.024(4) 0.023(4) 0.002(3) 0.003(3) -0.005(3)
C81 0.035(5) 0.047(5) 0.028(4) -0.006(4) -0.001(3) -0.004(4)
C22 0.037(5) 0.032(4) 0.021(4) -0.001(3) 0.005(3) 0.006(3)
C30 0.038(5) 0.051(6) 0.059(6) -0.003(5) 0.002(4) -0.008(4)
C40 0.064(7) 0.032(5) 0.065(7) 0.018(4) 0.004(5) 0.010(5)
C72 0.050(6) 0.092(9) 0.037(5) -0.012(5) -0.008(5) 0.015(6)
C35 0.034(5) 0.037(5) 0.038(5) 0.007(4) 0.005(4) -0.005(4)
C42 0.037(6) 0.052(6) 0.085(8) 0.006(5) 0.010(5) 0.003(5)
C15 0.056(6) 0.036(5) 0.047(5) 0.001(4) 0.010(4) -0.018(4)
C69 0.056(6) 0.042(5) 0.029(4) -0.009(4) 0.001(4) 0.011(4)
C43 0.042(5) 0.035(5) 0.063(6) 0.008(4) 0.010(5) 0.000(4)
C71 0.073(8) 0.068(7) 0.028(5) -0.008(5) -0.011(5) 0.016(6)
C24 0.032(5) 0.052(6) 0.033(5) 0.002(4) 0.000(4) -0.008(4)
C17 0.059(6) 0.026(5) 0.053(6) 0.004(4) 0.007(5) -0.008(4)
C58 0.056(6) 0.033(5) 0.042(5) -0.002(4) 0.008(4) -0.004(4)
C85 0.027(5) 0.093(9) 0.056(6) 0.002(6) 0.006(4) 0.007(5)
C102 0.086(9) 0.052(6) 0.043(6) -0.014(5) 0.030(6) -0.020(6)
C25 0.039(5) 0.073(7) 0.042(5) 0.001(5) -0.011(4) -0.026(5)
C80 0.032(4) 0.032(4) 0.027(4) 0.001(3) 0.004(3) -0.004(3)
C84 0.031(5) 0.070(7) 0.047(6) -0.008(5) 0.003(4) -0.007(5)
C87 0.049(6) 0.062(6) 0.041(5) -0.003(4) 0.014(4) 0.007(5)
C38 0.043(5) 0.030(4) 0.027(4) 0.002(3) -0.002(3) 0.003(4)
C90 0.046(6) 0.074(7) 0.031(5) -0.008(5) -0.008(4) -0.008(5)
C74 0.055(6) 0.040(5) 0.029(4) -0.002(4) 0.007(4) 0.004(4)
C5 0.043(5) 0.040(5) 0.025(4) -0.003(3) 0.001(3) -0.004(4)
C59 0.109(10) 0.055(7) 0.037(6) 0.015(5) 0.017(6) 0.012(6)
C19 0.055(6) 0.024(4) 0.034(4) 0.004(3) 0.006(4) 0.004(4)
C70 0.060(6) 0.056(6) 0.032(5) -0.013(4) 0.004(4) 0.003(5)
C48 0.035(5) 0.044(6) 0.070(7) -0.018(5) -0.004(5) 0.005(4)
C1 0.061(6) 0.044(5) 0.023(4) -0.010(4) 0.013(4) -0.004(4)
C83 0.029(4) 0.044(5) 0.031(4) 0.006(4) 0.001(3) -0.002(4)
C6 0.040(5) 0.026(4) 0.021(4) 0.000(3) 0.009(3) 0.000(3)
C68 0.039(5) 0.030(4) 0.026(4) -0.006(3) -0.004(3) -0.001(3)
C33 0.040(5) 0.036(5) 0.079(7) 0.031(5) 0.018(5) -0.001(4)
C12 0.057(6) 0.043(5) 0.036(5) -0.006(4) 0.020(4) 0.005(4)
C54 0.047(5) 0.036(5) 0.036(5) -0.006(4) 0.012(4) -0.004(4)
C49 0.029(4) 0.028(4) 0.053(5) -0.011(4) 0.000(4) 0.002(3)
C97 0.037(5) 0.038(5) 0.029(4) 0.002(3) 0.007(3) -0.007(4)
C96 0.034(5) 0.045(5) 0.024(4) -0.005(3) -0.001(3) -0.003(4)
C95 0.036(5) 0.038(5) 0.026(4) 0.001(3) 0.008(3) -0.012(4)
C67 0.027(4) 0.028(4) 0.031(4) -0.006(3) 0.003(3) 0.000(3)
C13 0.048(5) 0.036(5) 0.031(4) -0.014(4) 0.005(4) -0.005(4)
C86 0.039(6) 0.084(8) 0.049(6) 0.002(5) 0.018(5) 0.019(5)
C61 0.079(8) 0.030(5) 0.056(6) 0.010(4) 0.019(5) 0.009(5)
C99 0.061(7) 0.055(6) 0.057(6) 0.004(5) 0.038(5) 0.012(5)
C47 0.034(6) 0.054(7) 0.107(10) -0.032(7) -0.021(6) 0.010(5)
C44 0.046(6) 0.042(6) 0.089(8) -0.012(5) 0.023(6) -0.008(5)
C34 0.051(6) 0.042(5) 0.040(5) 0.004(4) 0.012(4) -0.014(4)
C55 0.047(6) 0.040(5) 0.052(6) -0.005(4) 0.007(4) -0.009(4)
C53 0.044(5) 0.034(4) 0.021(4) -0.004(3) 0.009(3) -0.002(4)
C18 0.067(7) 0.030(5) 0.055(6) 0.010(4) 0.015(5) 0.004(4)
C39 0.047(5) 0.038(5) 0.043(5) 0.010(4) 0.009(4) -0.003(4)
C88 0.043(5) 0.039(5) 0.037(5) 0.001(4) 0.014(4) -0.003(4)
C52 0.049(5) 0.034(4) 0.018(4) -0.001(3) 0.009(3) 0.000(4)
C3 0.058(6) 0.040(5) 0.024(4) -0.001(3) 0.007(4) 0.007(4)
C26 0.054(6) 0.059(6) 0.046(5) 0.003(5) 0.003(5) -0.027(5)
C101 0.092(10) 0.051(6) 0.080(8) -0.026(6) 0.057(8) -0.026(6)
C32 0.049(7) 0.048(6) 0.123(11) 0.023(7) 0.025(7) -0.011(5)
C105 0.046(6) 0.077(8) 0.074(8) 0.016(6) 0.021(6) 0.011(5)
C8 0.023(4) 0.035(4) 0.033(4) 0.002(3) 0.002(3) 0.004(3)
C78 0.045(6) 0.132(11) 0.036(5) -0.040(6) -0.009(4) 0.020(7)
C76 0.063(7) 0.072(7) 0.039(5) -0.026(5) 0.009(5) -0.022(6)
C27 0.043(5) 0.039(5) 0.038(5) 0.001(4) 0.003(4) -0.011(4)
C107 0.34(3) 0.052(8) 0.076(10) -0.029(7) 0.127(15) -0.065(12)
C100 0.052(7) 0.068(7) 0.088(9) 0.001(6) 0.033(6) 0.001(5)
C63 0.124(11) 0.037(6) 0.050(6) -0.002(5) 0.005(6) 0.014(6)
C45 0.041(6) 0.058(7) 0.125(11) -0.018(7) 0.027(7) -0.013(5)
C11 0.055(6) 0.031(5) 0.057(6) 0.001(4) 0.023(5) 0.011(4)
C75 0.077(8) 0.040(5) 0.047(6) -0.004(4) 0.021(5) 0.008(5)
C60 0.134(12) 0.060(7) 0.037(6) 0.009(5) 0.028(7) 0.003(7)
C62 0.154(13) 0.022(5) 0.064(8) -0.005(5) 0.002(8) 0.017(6)
C46 0.031(6) 0.059(7) 0.126(11) -0.030(7) -0.004(7) 0.002(5)
C93 0.043(6) 0.111(10) 0.033(5) -0.018(5) 0.004(4) -0.007(6)
C91 0.053(7) 0.133(12) 0.050(7) -0.027(7) -0.002(5) 0.017(7)
C92 0.040(6) 0.207(17) 0.041(6) -0.038(8) 0.006(5) 0.014(8)
O1 0.052(4) 0.046(4) 0.033(3) -0.007(3) 0.018(3) -0.005(3)
C31 0.033(5) 0.049(6) 0.102(9) -0.001(6) 0.016(5) -0.012(5)
C77 0.056(7) 0.124(12) 0.052(7) -0.032(7) 0.003(5) 0.008(7)
N3 0.031(4) 0.033(4) 0.020(3) -0.003(3) 0.002(3) -0.005(3)
C37 0.038(5) 0.036(5) 0.024(4) 0.003(3) 0.005(3) -0.003(4)
C104 0.115(13) 0.055(8) 0.205(19) 0.027(10) 0.102(13) 0.026(8)
C106 0.081(9) 0.103(10) 0.064(8) -0.007(7) 0.010(7) 0.022(8)

loop_
_atom_type_symbol
_atom_type_description
_atom_type_scat_dispersion_real
_atom_type_scat_dispersion_imag
_atom_type_scat_source
C C 0.0033 0.0016 'International Tables Vol C Tables 4.2.6.8 and 6.1.1.4'
H H 0.0000 0.0000 'International Tables Vol C Tables 4.2.6.8 and 6.1.1.4'
Er Er -0.2586 4.9576 'International Tables Vol C Tables 4.2.6.8 and 6.1.1.4'
N N 0.0061 0.0033 'International Tables Vol C Tables 4.2.6.8 and 6.1.1.4'
O O 0.0106 0.0060 'International Tables Vol C Tables 4.2.6.8 and 6.1.1.4'

loop_
_geom_angle_atom_site_label_1
_geom_angle_atom_site_label_2
_geom_angle_atom_site_label_3
_geom_angle
_geom_angle_site_symmetry_1
_geom_angle_site_symmetry_3
_geom_angle_publ_flag
O3 Er2 N6 121.19(18) . . ?
O3 Er2 N3 67.33(18) . . ?
O11 Er2 O3 84.38(17) . . ?
O11 Er2 O12 75.23(17) . . ?
O11 Er2 O2 107.94(16) . . ?
O11 Er2 O6 79.61(17) . . ?
O11 Er2 O5 153.29(17) . . ?
O11 Er2 N6 136.28(19) . . ?
O11 Er2 N3 80.68(19) . . ?
O12 Er2 O3 80.75(18) . . ?
O12 Er2 O2 153.93(18) . . ?
O12 Er2 O6 87.71(18) . . ?
O12 Er2 O5 100.23(17) . . ?
O12 Er2 N6 75.09(18) . . ?
O12 Er2 N3 141.56(19) . . ?
O2 Er2 O3 125.08(17) . . ?
O2 Er2 O6 68.00(16) . . ?
O2 Er2 O5 87.80(17) . . ?
O2 Er2 N6 86.58(18) . . ?
O2 Er2 N3 62.71(18) . . ?
O6 Er2 O3 162.23(17) . . ?
O6 Er2 N6 67.84(18) . . ?
O6 Er2 N3 117.00(18) . . ?
O5 Er2 O3 68.92(17) . . ?
O5 Er2 O6 126.91(17) . . ?
O5 Er2 N6 64.05(18) . . ?
O5 Er2 N3 88.11(19) . . ?
N6 Er2 N3 139.8(2) . . ?
O9 Er1 O8 144.95(18) . . ?
O9 Er1 O2 133.32(17) . . ?
O9 Er1 O6 87.32(19) . . ?
O9 Er1 N1 131.8(2) . . ?
O9 Er1 O1 81.0(2) . . ?
O8 Er1 N1 73.59(19) . . ?
O8 Er1 O1 94.9(2) . . ?
O2 Er1 O8 75.15(17) . . ?
O2 Er1 N1 65.74(18) . . ?
O2 Er1 O1 129.51(19) . . ?
O6 Er1 O8 86.80(18) . . ?
O6 Er1 O2 68.28(17) . . ?
O6 Er1 N1 133.18(19) . . ?
O6 Er1 O1 161.95(19) . . ?
O7 Er1 O9 73.35(19) . . ?
O7 Er1 O8 71.87(19) . . ?
O7 Er1 O2 139.72(19) . . ?
O7 Er1 O6 87.27(19) . . ?
O7 Er1 O10 143.54(19) . . ?
O7 Er1 N1 123.7(2) . . ?
O7 Er1 O1 76.2(2) . . ?
O10 Er1 O9 72.36(18) . . ?
O10 Er1 O8 142.48(17) . . ?
O10 Er1 O2 75.29(17) . . ?
O10 Er1 O6 103.08(18) . . ?
O10 Er1 N1 73.48(18) . . ?
O10 Er1 O1 86.5(2) . . ?
O1 Er1 N1 64.0(2) . . ?
O3 Er3 O4 162.69(19) . . ?
O3 Er3 N4 133.76(19) . . ?
O3 Er3 O5 69.29(17) . . ?
O14 Er3 O3 83.23(19) . . ?
O14 Er3 O13 72.75(19) . . ?
O14 Er3 O4 83.5(2) . . ?
O14 Er3 O15 143.95(19) . . ?
O14 Er3 O16 72.82(19) . . ?
O14 Er3 N4 135.7(2) . . ?
O14 Er3 O5 133.84(18) . . ?
O13 Er3 O3 103.75(18) . . ?
O13 Er3 O4 82.9(2) . . ?
O13 Er3 O15 143.16(19) . . ?
O13 Er3 N4 74.64(19) . . ?
O13 Er3 O5 78.57(18) . . ?
O4 Er3 N4 63.2(2) . . ?
O15 Er3 O3 88.27(18) . . ?
O15 Er3 O4 95.92(19) . . ?
O15 Er3 N4 72.1(2) . . ?
O15 Er3 O5 73.38(18) . . ?
O16 Er3 O3 88.72(19) . . ?
O16 Er3 O13 141.51(19) . . ?
O16 Er3 O4 76.7(2) . . ?
O16 Er3 O15 72.02(19) . . ?
O16 Er3 N4 121.8(2) . . ?
O16 Er3 O5 139.23(18) . . ?
O5 Er3 O4 128.01(19) . . ?
O5 Er3 N4 65.11(18) . . ?
Er3 O3 Er2 109.62(19) . . ?
C14 O3 Er2 121.9(4) . . ?
C14 O3 Er3 123.6(4) . . ?
C50 O9 Er1 138.1(5) . . ?
C37 O8 Er1 133.7(5) . . ?
C65 O11 Er2 134.9(5) . . ?
C82 O14 Er3 138.3(5) . . ?
C67 O12 Er2 131.4(5) . . ?
Er2 O2 Er1 111.8(2) . . ?
C7 O2 Er2 123.9(4) . . ?
C7 O2 Er1 120.6(4) . . ?
C80 O13 Er3 137.1(5) . . ?
Er1 O6 Er2 110.20(19) . . ?
C28 O6 Er2 119.7(4) . . ?
C28 O6 Er1 121.4(4) . . ?
C35 O7 Er1 137.0(5) . . ?
C15 O4 Er3 123.4(5) . . ?
C95 O15 Er3 135.5(5) . . ?
C97 O16 Er3 135.5(5) . . ?
C52 O10 Er1 138.7(5) . . ?
C16 N4 Er3 123.6(6) . . ?
C16 N4 C20 118.2(7) . . ?
C20 N4 Er3 117.7(5) . . ?
C2 N1 Er1 122.6(6) . . ?
C2 N1 C6 118.5(7) . . ?
C6 N1 Er1 118.4(5) . . ?
Er2 O5 Er3 111.69(19) . . ?
C21 O5 Er2 121.3(4) . . ?
C21 O5 Er3 120.9(4) . . ?
C7 N2 H2 124.8 . . ?
C7 N2 N3 110.4(6) . . ?
N3 N2 H2 124.8 . . ?
C105 O19 H19A 109.5 . . ?
O11 C65 C64 115.9(7) . . ?
O11 C65 C66 123.1(7) . . ?
C66 C65 C64 121.0(7) . . ?
N5 N6 Er2 117.9(4) . . ?
C22 N6 Er2 127.8(5) . . ?
C22 N6 N5 113.3(6) . . ?
N6 N5 H5 125.1 . . ?
C21 N5 N6 109.7(6) . . ?
C21 N5 H5 125.1 . . ?
O5 C21 C20 115.7(7) . . ?
N5 C21 O5 126.8(6) . . ?
N5 C21 C20 117.3(7) . . ?
C106 O18 H18A 109.5 . . ?
C56 C57 H57 118.7 . . ?
C56 C57 C58 122.6(9) . . ?
C58 C57 H57 118.7 . . ?
C30 C29 H29 119.8 . . ?
C34 C29 H29 119.8 . . ?
C34 C29 C30 120.3(9) . . ?
C72 C73 H73 119.7 . . ?
C68 C73 H73 119.7 . . ?
C68 C73 C72 120.6(9) . . ?
C107 O17 H17A 109.5 . . ?
C9 C10 H10 119.3 . . ?
C11 C10 H10 119.3 . . ?
C11 C10 C9 121.4(8) . . ?
N4 C16 C15 114.2(8) . . ?
N4 C16 C17 122.2(8) . . ?
C17 C16 C15 123.6(8) . . ?
C59 C64 C65 119.7(8) . . ?
C59 C64 C63 117.8(9) . . ?
C63 C64 C65 122.5(8) . . ?
C94 C89 H89 120.2 . . ?
C90 C89 H89 120.2 . . ?
C90 C89 C94 119.6(8) . . ?
C104 O20 H20 109.5 . . ?
O6 C28 C23 120.5(7) . . ?
O6 C28 C27 120.8(7) . . ?
C27 C28 C23 118.7(7) . . ?
C35 C36 H36 118.4 . . ?
C37 C36 H36 118.4 . . ?
C37 C36 C35 123.2(8) . . ?
C5 C4 H4 119.4 . . ?
C3 C4 H4 119.4 . . ?
C3 C4 C5 121.1(8) . . ?
C89 C94 C95 122.4(7) . . ?
C93 C94 C89 119.5(8) . . ?
C93 C94 C95 118.1(7) . . ?
O9 C50 C51 123.6(7) . . ?
O9 C50 C49 117.4(7) . . ?
C51 C50 C49 118.9(7) . . ?
C103 C98 C97 124.3(9) . . ?
C103 C98 C99 117.8(9) . . ?
C99 C98 C97 117.9(8) . . ?
N1 C2 C1 115.9(7) . . ?
N1 C2 C3 121.8(8) . . ?
C3 C2 C1 122.2(7) . . ?
C50 C51 H51 118.4 . . ?
C52 C51 C50 123.3(7) . . ?
C52 C51 H51 118.4 . . ?
O3 C14 C9 118.6(6) . . ?
O3 C14 C13 124.5(7) . . ?
C13 C14 C9 116.9(7) . . ?
C74 C79 C80 119.2(7) . . ?
C74 C79 C78 118.4(8) . . ?
C78 C79 C80 122.4(8) . . ?
C40 C41 H41 120.7 . . ?
C42 C41 H41 120.7 . . ?
C42 C41 C40 118.6(9) . . ?
C57 C56 H56 120.3 . . ?
C57 C56 C55 119.5(9) . . ?
C55 C56 H56 120.3 . . ?
C65 C66 H66 117.3 . . ?
C65 C66 C67 125.4(7) . . ?
C67 C66 H66 117.3 . . ?
C10 C9 C14 119.1(7) . . ?
C10 C9 C8 118.2(7) . . ?
C8 C9 C14 122.7(7) . . ?
C98 C103 H103 119.5 . . ?
C102 C103 C98 121.0(10) . . ?
C102 C103 H103 119.5 . . ?
C28 C23 C22 121.9(7) . . ?
C24 C23 C28 119.7(8) . . ?
C24 C23 C22 118.4(7) . . ?
O14 C82 C81 123.9(8) . . ?
O14 C82 C83 115.4(7) . . ?
C81 C82 C83 120.7(7) . . ?
N4 C20 C21 113.1(7) . . ?
N4 C20 C19 123.1(7) . . ?
C19 C20 C21 123.7(8) . . ?
O2 C7 C6 115.3(6) . . ?
N2 C7 O2 124.1(7) . . ?
N2 C7 C6 120.6(7) . . ?
C82 C81 H81 118.3 . . ?
C82 C81 C80 123.4(8) . . ?
C80 C81 H81 118.3 . . ?
N6 C22 C23 123.8(7) . . ?
N6 C22 H22 118.1 . . ?
C23 C22 H22 118.1 . . ?
C29 C30 H30 119.9 . . ?
C29 C30 C31 120.2(9) . . ?
C31 C30 H30 119.9 . . ?
C41 C40 H40 119.3 . . ?
C39 C40 C41 121.4(9) . . ?
C39 C40 H40 119.3 . . ?
C73 C72 H72 120.3 . . ?
C71 C72 C73 119.4(10) . . ?
C71 C72 H72 120.3 . . ?
O7 C35 C36 123.7(8) . . ?
O7 C35 C34 115.2(8) . . ?
C36 C35 C34 121.1(8) . . ?
C41 C42 H42 119.7 . . ?
C41 C42 C43 120.5(10) . . ?
C43 C42 H42 119.7 . . ?
O4 C15 C16 109.8(7) . . ?
O4 C15 H15A 109.7 . . ?
O4 C15 H15B 109.7 . . ?
C16 C15 H15A 109.7 . . ?
C16 C15 H15B 109.7 . . ?
H15A C15 H15B 108.2 . . ?
C70 C69 H69 120.6 . . ?
C68 C69 H69 120.6 . . ?
C68 C69 C70 118.8(8) . . ?
C42 C43 H43 119.7 . . ?
C38 C43 C42 120.6(9) . . ?
C38 C43 H43 119.7 . . ?
C72 C71 H71 119.9 . . ?
C70 C71 C72 120.2(9) . . ?
C70 C71 H71 119.9 . . ?
C23 C24 H24 119.6 . . ?
C25 C24 C23 120.8(8) . . ?
C25 C24 H24 119.6 . . ?
C16 C17 H17 120.7 . . ?
C18 C17 C16 118.6(8) . . ?
C18 C17 H17 120.7 . . ?
C57 C58 H58 121.2 . . ?
C53 C58 C57 117.6(9) . . ?
C53 C58 H58 121.2 . . ?
C84 C85 H85 118.7 . . ?
C86 C85 H85 118.7 . . ?
C86 C85 C84 122.6(10) . . ?
C103 C102 H102 119.3 . . ?
C101 C102 C103 121.5(10) . . ?
C101 C102 H102 119.3 . . ?
C24 C25 H25 120.4 . . ?
C26 C25 C24 119.2(8) . . ?
C26 C25 H25 120.4 . . ?
O13 C80 C79 115.4(7) . . ?
O13 C80 C81 124.4(7) . . ?
C81 C80 C79 120.3(7) . . ?
C85 C84 H84 120.2 . . ?
C85 C84 C83 119.6(10) . . ?
C83 C84 H84 120.2 . . ?
C86 C87 H87 120.5 . . ?
C86 C87 C88 119.0(9) . . ?
C88 C87 H87 120.5 . . ?
C43 C38 C39 118.3(8) . . ?
C43 C38 C37 118.9(7) . . ?
C39 C38 C37 122.8(8) . . ?
C89 C90 H90 119.9 . . ?
C89 C90 C91 120.1(9) . . ?
C91 C90 H90 119.9 . . ?
C79 C74 H74 119.8 . . ?
C79 C74 C75 120.5(9) . . ?
C75 C74 H74 119.8 . . ?
C4 C5 H5A 121.5 . . ?
C6 C5 C4 117.1(8) . . ?
C6 C5 H5A 121.5 . . ?
C64 C59 H59 119.3 . . ?
C64 C59 C60 121.5(10) . . ?
C60 C59 H59 119.3 . . ?
C20 C19 H19 121.2 . . ?
C20 C19 C18 117.6(9) . . ?
C18 C19 H19 121.2 . . ?
C69 C70 H70 119.5 . . ?
C71 C70 C69 121.0(9) . . ?
C71 C70 H70 119.5 . . ?
C49 C48 H48 120.3 . . ?
C49 C48 C47 119.3(11) . . ?
C47 C48 H48 120.3 . . ?
C2 C1 H1A 109.4 . . ?
C2 C1 H1B 109.4 . . ?
H1A C1 H1B 108.0 . . ?
O1 C1 C2 111.1(7) . . ?
O1 C1 H1A 109.4 . . ?
O1 C1 H1B 109.4 . . ?
C84 C83 C82 123.2(8) . . ?
C88 C83 C82 119.8(8) . . ?
C88 C83 C84 117.0(8) . . ?
N1 C6 C7 112.6(6) . . ?
N1 C6 C5 123.0(7) . . ?
C5 C6 C7 124.4(7) . . ?
C73 C68 C69 119.9(8) . . ?
C73 C68 C67 119.7(8) . . ?
C69 C68 C67 120.4(7) . . ?
C34 C33 H33 121.8 . . ?
C34 C33 C32 116.4(9) . . ?
C32 C33 H33 121.8 . . ?
C13 C12 H12 119.8 . . ?
C13 C12 C11 120.4(8) . . ?
C11 C12 H12 119.8 . . ?
C55 C54 H54 119.8 . . ?
C55 C54 C53 120.4(8) . . ?
C53 C54 H54 119.8 . . ?
C48 C49 C50 122.7(9) . . ?
C48 C49 C44 119.4(9) . . ?
C44 C49 C50 117.8(8) . . ?
O16 C97 C98 114.2(7) . . ?
O16 C97 C96 124.2(8) . . ?
C96 C97 C98 121.6(7) . . ?
C97 C96 H96 118.5 . . ?
C95 C96 C97 123.0(7) . . ?
C95 C96 H96 118.5 . . ?
O15 C95 C94 113.7(7) . . ?
O15 C95 C96 124.6(8) . . ?
C96 C95 C94 121.7(7) . . ?
O12 C67 C66 124.8(7) . . ?
O12 C67 C68 116.7(7) . . ?
C66 C67 C68 118.5(7) . . ?
C14 C13 C12 123.3(8) . . ?
C14 C13 H13 118.4 . . ?
C12 C13 H13 118.4 . . ?
C85 C86 C87 119.2(9) . . ?
C85 C86 H86 120.4 . . ?
C87 C86 H86 120.4 . . ?
C60 C61 H61 120.6 . . ?
C60 C61 C62 118.9(9) . . ?
C62 C61 H61 120.6 . . ?
C98 C99 H99 119.6 . . ?
C100 C99 C98 120.7(10) . . ?
C100 C99 H99 119.6 . . ?
C48 C47 H47 119.5 . . ?
C46 C47 C48 120.9(12) . . ?
C46 C47 H47 119.5 . . ?
C49 C44 H44 119.5 . . ?
C45 C44 C49 120.9(11) . . ?
C45 C44 H44 119.5 . . ?
C29 C34 C35 117.9(8) . . ?
C29 C34 C33 121.6(8) . . ?
C33 C34 C35 120.4(8) . . ?
C56 C55 H55 120.3 . . ?
C54 C55 C56 119.4(9) . . ?
C54 C55 H55 120.3 . . ?
C58 C53 C54 120.5(8) . . ?
C58 C53 C52 121.5(8) . . ?
C54 C53 C52 117.8(7) . . ?
C17 C18 C19 120.3(9) . . ?
C17 C18 H18 119.8 . . ?
C19 C18 H18 119.8 . . ?
C40 C39 C38 120.6(9) . . ?
C40 C39 H39 119.7 . . ?
C38 C39 H39 119.7 . . ?
C87 C88 C83 122.5(9) . . ?
C87 C88 H88 118.8 . . ?
C83 C88 H88 118.8 . . ?
O10 C52 C51 123.4(7) . . ?
O10 C52 C53 116.1(7) . . ?
C51 C52 C53 120.5(7) . . ?
C4 C3 C2 118.5(8) . . ?
C4 C3 H3 120.8 . . ?
C2 C3 H3 120.8 . . ?
C25 C26 H26 119.6 . . ?
C25 C26 C27 120.9(9) . . ?
C27 C26 H26 119.6 . . ?
C102 C101 H101 120.1 . . ?
C102 C101 C100 119.9(10) . . ?
C100 C101 H101 120.1 . . ?
C33 C32 H32 118.4 . . ?
C31 C32 C33 123.2(10) . . ?
C31 C32 H32 118.4 . . ?
O19 C105 H10A 109.5 . . ?
O19 C105 H10B 109.5 . . ?
O19 C105 H10C 109.5 . . ?
H10A C105 H10B 109.5 . . ?
H10A C105 H10C 109.5 . . ?
H10B C105 H10C 109.5 . . ?
C9 C8 H8 117.8 . . ?
N3 C8 C9 124.4(7) . . ?
N3 C8 H8 117.8 . . ?
C79 C78 H78 119.9 . . ?
C79 C78 C77 120.2(10) . . ?
C77 C78 H78 119.9 . . ?
C75 C76 H76 119.8 . . ?
C77 C76 H76 119.8 . . ?
C77 C76 C75 120.3(10) . . ?
C28 C27 H27 119.7 . . ?
C26 C27 C28 120.5(9) . . ?
C26 C27 H27 119.7 . . ?
O17 C107 H10G 109.5 . . ?
O17 C107 H10H 109.5 . . ?
O17 C107 H10I 109.5 . . ?
H10G C107 H10H 109.5 . . ?
H10G C107 H10I 109.5 . . ?
H10H C107 H10I 109.5 . . ?
C99 C100 C101 119.1(12) . . ?
C99 C100 H100 120.5 . . ?
C101 C100 H100 120.5 . . ?
C64 C63 H63 120.2 . . ?
C64 C63 C62 119.7(10) . . ?
C62 C63 H63 120.2 . . ?
C44 C45 H45 120.4 . . ?
C44 C45 C46 119.1(12) . . ?
C46 C45 H45 120.4 . . ?
C10 C11 C12 118.8(8) . . ?
C10 C11 H11 120.6 . . ?
C12 C11 H11 120.6 . . ?
C74 C75 H75 119.6 . . ?
C76 C75 C74 120.8(10) . . ?
C76 C75 H75 119.6 . . ?
C59 C60 H60 119.6 . . ?
C61 C60 C59 120.8(10) . . ?
C61 C60 H60 119.6 . . ?
C61 C62 C63 121.3(10) . . ?
C61 C62 H62 119.3 . . ?
C63 C62 H62 119.3 . . ?
C47 C46 C45 120.0(11) . . ?
C47 C46 H46 120.0 . . ?
C45 C46 H46 120.0 . . ?
C94 C93 H93 120.0 . . ?
C92 C93 C94 119.9(9) . . ?
C92 C93 H93 120.0 . . ?
C90 C91 H91 120.2 . . ?
C92 C91 C90 119.5(10) . . ?
C92 C91 H91 120.2 . . ?
C93 C92 C91 121.0(11) . . ?
C93 C92 H92 119.5 . . ?
C91 C92 H92 119.5 . . ?
C1 O1 Er1 124.4(5) . . ?
C30 C31 H31 120.9 . . ?
C32 C31 C30 118.2(9) . . ?
C32 C31 H31 120.9 . . ?
C78 C77 H77 120.1 . . ?
C76 C77 C78 119.8(11) . . ?
C76 C77 H77 120.1 . . ?
N2 N3 Er2 117.9(4) . . ?
C8 N3 Er2 126.0(5) . . ?
C8 N3 N2 115.2(6) . . ?
O8 C37 C36 123.9(8) . . ?
O8 C37 C38 116.0(7) . . ?
C36 C37 C38 120.0(7) . . ?
O20 C104 H10J 109.5 . . ?
O20 C104 H10K 109.5 . . ?
O20 C104 H10L 109.5 . . ?
H10J C104 H10K 109.5 . . ?
H10J C104 H10L 109.5 . . ?
H10K C104 H10L 109.5 . . ?
O18 C106 H10D 109.5 . . ?
O18 C106 H10E 109.5 . . ?
O18 C106 H10F 109.5 . . ?
H10D C106 H10E 109.5 . . ?
H10D C106 H10F 109.5 . . ?
H10E C106 H10F 109.5 . . ?

loop_
_geom_bond_atom_site_label_1
_geom_bond_atom_site_label_2
_geom_bond_distance
_geom_bond_site_symmetry_2
_geom_bond_publ_flag
Er2 O3 2.384(5) . ?
Er2 O11 2.281(5) . ?
Er2 O12 2.288(5) . ?
Er2 O2 2.302(5) . ?
Er2 O6 2.368(5) . ?
Er2 O5 2.303(5) . ?
Er2 N6 2.515(6) . ?
Er2 N3 2.538(6) . ?
Er1 O9 2.301(5) . ?
Er1 O8 2.345(5) . ?
Er1 O2 2.337(5) . ?
Er1 O6 2.317(5) . ?
Er1 O7 2.272(5) . ?
Er1 O10 2.291(5) . ?
Er1 N1 2.477(6) . ?
Er1 O1 2.394(5) . ?
Er3 O3 2.322(5) . ?
Er3 O14 2.275(5) . ?
Er3 O13 2.316(5) . ?
Er3 O4 2.423(5) . ?
Er3 O15 2.320(5) . ?
Er3 O16 2.285(5) . ?
Er3 N4 2.504(7) . ?
Er3 O5 2.345(5) . ?
O3 C14 1.329(8) . ?
O9 C50 1.261(9) . ?
O8 C37 1.296(9) . ?
O11 C65 1.261(9) . ?
O14 C82 1.278(9) . ?
O12 C67 1.275(9) . ?
O2 C7 1.310(9) . ?
O13 C80 1.261(9) . ?
O6 C28 1.342(9) . ?
O7 C35 1.264(10) . ?
O4 C15 1.433(11) . ?
O15 C95 1.283(9) . ?
O16 C97 1.288(9) . ?
O10 C52 1.271(9) . ?
N4 C16 1.339(10) . ?
N4 C20 1.346(10) . ?
N1 C2 1.335(9) . ?
N1 C6 1.357(10) . ?
O5 C21 1.314(8) . ?
N2 H2 0.8800 . ?
N2 C7 1.288(10) . ?
N2 N3 1.411(8) . ?
O19 H19A 0.8400 . ?
O19 C105 1.423(12) . ?
C65 C64 1.489(10) . ?
C65 C66 1.396(11) . ?
N6 N5 1.413(8) . ?
N6 C22 1.283(10) . ?
N5 H5 0.8800 . ?
N5 C21 1.281(9) . ?
C21 C20 1.500(10) . ?
O18 H18A 0.8400 . ?
O18 C106 1.391(13) . ?
C57 H57 0.9500 . ?
C57 C56 1.358(14) . ?
C57 C58 1.413(12) . ?
C29 H29 0.9500 . ?
C29 C30 1.392(12) . ?
C29 C34 1.389(13) . ?
C73 H73 0.9500 . ?
C73 C72 1.410(13) . ?
C73 C68 1.371(12) . ?
O17 H17A 0.8400 . ?
O17 C107 1.375(18) . ?
C10 H10 0.9500 . ?
C10 C9 1.410(11) . ?
C10 C11 1.377(12) . ?
C16 C15 1.495(13) . ?
C16 C17 1.397(13) . ?
C64 C59 1.346(12) . ?
C64 C63 1.386(13) . ?
C89 H89 0.9500 . ?
C89 C94 1.402(11) . ?
C89 C90 1.388(13) . ?
O20 H20 0.8400 . ?
O20 C104 1.414(16) . ?
C28 C23 1.416(11) . ?
C28 C27 1.398(11) . ?
C36 H36 0.9500 . ?
C36 C35 1.419(12) . ?
C36 C37 1.386(11) . ?
C4 H4 0.9500 . ?
C4 C5 1.389(12) . ?
C4 C3 1.358(13) . ?
C94 C95 1.483(11) . ?
C94 C93 1.390(12) . ?
C50 C51 1.419(11) . ?
C50 C49 1.506(11) . ?
C98 C103 1.389(12) . ?
C98 C97 1.494(12) . ?
C98 C99 1.426(14) . ?
C2 C1 1.479(12) . ?
C2 C3 1.404(12) . ?
C51 H51 0.9500 . ?
C51 C52 1.395(11) . ?
C14 C9 1.465(11) . ?
C14 C13 1.361(10) . ?
C79 C80 1.510(11) . ?
C79 C74 1.373(12) . ?
C79 C78 1.398(12) . ?
C41 H41 0.9500 . ?
C41 C40 1.391(15) . ?
C41 C42 1.372(14) . ?
C56 H56 0.9500 . ?
C56 C55 1.397(14) . ?
C66 H66 0.9500 . ?
C66 C67 1.402(11) . ?
C9 C8 1.424(11) . ?
C103 H103 0.9500 . ?
C103 C102 1.373(14) . ?
C23 C22 1.448(11) . ?
C23 C24 1.405(11) . ?
C82 C81 1.395(11) . ?
C82 C83 1.490(12) . ?
C20 C19 1.385(11) . ?
C7 C6 1.487(10) . ?
C81 H81 0.9500 . ?
C81 C80 1.403(12) . ?
C22 H22 0.9500 . ?
C30 H30 0.9500 . ?
C30 C31 1.398(14) . ?
C40 H40 0.9500 . ?
C40 C39 1.371(13) . ?
C72 H72 0.9500 . ?
C72 C71 1.375(15) . ?
C35 C34 1.492(12) . ?
C42 H42 0.9500 . ?
C42 C43 1.404(13) . ?
C15 H15A 0.9900 . ?
C15 H15B 0.9900 . ?
C69 H69 0.9500 . ?
C69 C70 1.408(12) . ?
C69 C68 1.391(12) . ?
C43 H43 0.9500 . ?
C43 C38 1.386(12) . ?
C71 H71 0.9500 . ?
C71 C70 1.364(14) . ?
C24 H24 0.9500 . ?
C24 C25 1.392(13) . ?
C17 H17 0.9500 . ?
C17 C18 1.366(14) . ?
C58 H58 0.9500 . ?
C58 C53 1.387(12) . ?
C85 H85 0.9500 . ?
C85 C84 1.375(14) . ?
C85 C86 1.358(15) . ?
C102 H102 0.9500 . ?
C102 C101 1.365(17) . ?
C25 H25 0.9500 . ?
C25 C26 1.391(14) . ?
C84 H84 0.9500 . ?
C84 C83 1.409(12) . ?
C87 H87 0.9500 . ?
C87 C86 1.385(14) . ?
C87 C88 1.388(13) . ?
C38 C39 1.396(11) . ?
C38 C37 1.504(11) . ?
C90 H90 0.9500 . ?
C90 C91 1.390(15) . ?
C74 H74 0.9500 . ?
C74 C75 1.388(12) . ?
C5 H5A 0.9500 . ?
C5 C6 1.384(11) . ?
C59 H59 0.9500 . ?
C59 C60 1.397(15) . ?
C19 H19 0.9500 . ?
C19 C18 1.387(12) . ?
C70 H70 0.9500 . ?
C48 H48 0.9500 . ?
C48 C49 1.380(13) . ?
C48 C47 1.406(14) . ?
C1 H1A 0.9900 . ?
C1 H1B 0.9900 . ?
C1 O1 1.432(10) . ?
C83 C88 1.390(12) . ?
C68 C67 1.496(10) . ?
C33 H33 0.9500 . ?
C33 C34 1.393(12) . ?
C33 C32 1.418(13) . ?
C12 H12 0.9500 . ?
C12 C13 1.381(12) . ?
C12 C11 1.402(13) . ?
C54 H54 0.9500 . ?
C54 C55 1.393(12) . ?
C54 C53 1.396(12) . ?
C49 C44 1.396(14) . ?
C97 C96 1.389(11) . ?
C96 H96 0.9500 . ?
C96 C95 1.388(11) . ?
C13 H13 0.9500 . ?
C86 H86 0.9500 . ?
C61 H61 0.9500 . ?
C61 C60 1.329(14) . ?
C61 C62 1.358(15) . ?
C99 H99 0.9500 . ?
C99 C100 1.388(14) . ?
C47 H47 0.9500 . ?
C47 C46 1.363(18) . ?
C44 H44 0.9500 . ?
C44 C45 1.385(14) . ?
C55 H55 0.9500 . ?
C53 C52 1.509(11) . ?
C18 H18 0.9500 . ?
C39 H39 0.9500 . ?
C88 H88 0.9500 . ?
C3 H3 0.9500 . ?
C26 H26 0.9500 . ?
C26 C27 1.396(12) . ?
C101 H101 0.9500 . ?
C101 C100 1.408(17) . ?
C32 H32 0.9500 . ?
C32 C31 1.384(15) . ?
C105 H10A 0.9800 . ?
C105 H10B 0.9800 . ?
C105 H10C 0.9800 . ?
C8 H8 0.9500 . ?
C8 N3 1.304(10) . ?
C78 H78 0.9500 . ?
C78 C77 1.416(14) . ?
C76 H76 0.9500 . ?
C76 C75 1.374(14) . ?
C76 C77 1.344(16) . ?
C27 H27 0.9500 . ?
C107 H10G 0.9800 . ?
C107 H10H 0.9800 . ?
C107 H10I 0.9800 . ?
C100 H100 0.9500 . ?
C63 H63 0.9500 . ?
C63 C62 1.388(14) . ?
C45 H45 0.9500 . ?
C45 C46 1.397(18) . ?
C11 H11 0.9500 . ?
C75 H75 0.9500 . ?
C60 H60 0.9500 . ?
C62 H62 0.9500 . ?
C46 H46 0.9500 . ?
C93 H93 0.9500 . ?
C93 C92 1.378(14) . ?
C91 H91 0.9500 . ?
C91 C92 1.381(16) . ?
C92 H92 0.9500 . ?
C31 H31 0.9500 . ?
C77 H77 0.9500 . ?
C104 H10J 0.9800 . ?
C104 H10K 0.9800 . ?
C104 H10L 0.9800 . ?
C106 H10D 0.9800 . ?
C106 H10E 0.9800 . ?
C106 H10F 0.9800 . ?

loop_
_geom_torsion_atom_site_label_1
_geom_torsion_atom_site_label_2
_geom_torsion_atom_site_label_3
_geom_torsion_atom_site_label_4
_geom_torsion
_geom_torsion_site_symmetry_1
_geom_torsion_site_symmetry_2
_geom_torsion_site_symmetry_3
_geom_torsion_site_symmetry_4
_geom_torsion_publ_flag
Er2 O3 C14 C9 -58.8(8) . . . . ?
Er2 O3 C14 C13 122.8(7) . . . . ?
Er2 O11 C65 C64 173.7(5) . . . . ?
Er2 O11 C65 C66 -8.7(12) . . . . ?
Er2 O12 C67 C66 19.9(12) . . . . ?
Er2 O12 C67 C68 -161.3(5) . . . . ?
Er2 O2 C7 N2 -10.2(10) . . . . ?
Er2 O2 C7 C6 170.1(4) . . . . ?
Er2 O6 C28 C23 -62.3(8) . . . . ?
Er2 O6 C28 C27 118.6(7) . . . . ?
Er2 O5 C21 N5 -3.9(9) . . . . ?
Er2 O5 C21 C20 179.7(4) . . . . ?
Er2 N6 N5 C21 3.2(7) . . . . ?
Er2 N6 C22 C23 9.7(10) . . . . ?
Er1 O9 C50 C51 -4.6(12) . . . . ?
Er1 O9 C50 C49 -179.9(5) . . . . ?
Er1 O8 C37 C36 -18.9(12) . . . . ?
Er1 O8 C37 C38 164.0(5) . . . . ?
Er1 O2 C7 N2 146.5(6) . . . . ?
Er1 O2 C7 C6 -33.2(8) . . . . ?
Er1 O6 C28 C23 82.2(8) . . . . ?
Er1 O6 C28 C27 -96.9(8) . . . . ?
Er1 O7 C35 C36 18.9(13) . . . . ?
Er1 O7 C35 C34 -161.7(6) . . . . ?
Er1 O10 C52 C51 -3.5(12) . . . . ?
Er1 O10 C52 C53 175.6(5) . . . . ?
Er1 N1 C2 C1 10.0(9) . . . . ?
Er1 N1 C2 C3 -169.8(6) . . . . ?
Er1 N1 C6 C7 -4.5(8) . . . . ?
Er1 N1 C6 C5 172.2(6) . . . . ?
Er3 O3 C14 C9 93.9(7) . . . . ?
Er3 O3 C14 C13 -84.5(8) . . . . ?
Er3 O14 C82 C81 3.7(13) . . . . ?
Er3 O14 C82 C83 -178.4(5) . . . . ?
Er3 O13 C80 C79 179.1(5) . . . . ?
Er3 O13 C80 C81 -0.7(13) . . . . ?
Er3 O4 C15 C16 -28.3(9) . . . . ?
Er3 O15 C95 C94 168.8(5) . . . . ?
Er3 O15 C95 C96 -12.2(12) . . . . ?
Er3 O16 C97 C98 -158.3(6) . . . . ?
Er3 O16 C97 C96 23.7(13) . . . . ?
Er3 N4 C16 C15 -10.3(10) . . . . ?
Er3 N4 C16 C17 169.6(6) . . . . ?
Er3 N4 C20 C21 9.3(8) . . . . ?
Er3 N4 C20 C19 -170.0(6) . . . . ?
Er3 O5 C21 N5 146.4(6) . . . . ?
Er3 O5 C21 C20 -30.0(7) . . . . ?
O3 C14 C9 C10 179.1(7) . . . . ?
O3 C14 C9 C8 -0.5(11) . . . . ?
O3 C14 C13 C12 -179.4(8) . . . . ?
O9 C50 C51 C52 -4.4(12) . . . . ?
O9 C50 C49 C48 -153.7(8) . . . . ?
O9 C50 C49 C44 26.7(11) . . . . ?
O11 C65 C64 C59 14.0(13) . . . . ?
O11 C65 C64 C63 -164.1(9) . . . . ?
O11 C65 C66 C67 -8.6(13) . . . . ?
O14 C82 C81 C80 0.0(14) . . . . ?
O14 C82 C83 C84 156.9(8) . . . . ?
O14 C82 C83 C88 -24.2(11) . . . . ?
O2 C7 C6 N1 23.4(9) . . . . ?
O2 C7 C6 C5 -153.2(7) . . . . ?
O6 C28 C23 C22 4.8(12) . . . . ?
O6 C28 C23 C24 -174.2(7) . . . . ?
O6 C28 C27 C26 176.4(8) . . . . ?
O7 C35 C34 C29 23.3(12) . . . . ?
O7 C35 C34 C33 -152.9(9) . . . . ?
O16 C97 C96 C95 -2.5(13) . . . . ?
N4 C16 C15 O4 23.0(10) . . . . ?
N4 C16 C17 C18 0.8(14) . . . . ?
N4 C20 C19 C18 -1.1(12) . . . . ?
N1 C2 C1 O1 0.9(10) . . . . ?
N1 C2 C3 C4 -2.0(12) . . . . ?
O5 C21 C20 N4 12.0(9) . . . . ?
O5 C21 C20 C19 -168.8(7) . . . . ?
N2 C7 C6 N1 -156.3(7) . . . . ?
N2 C7 C6 C5 27.1(11) . . . . ?
C65 C64 C59 C60 -179.5(11) . . . . ?
C65 C64 C63 C62 179.5(11) . . . . ?
C65 C66 C67 O12 2.7(14) . . . . ?
C65 C66 C67 C68 -176.2(8) . . . . ?
N6 N5 C21 O5 0.2(10) . . . . ?
N6 N5 C21 C20 176.5(6) . . . . ?
N5 N6 C22 C23 177.6(7) . . . . ?
N5 C21 C20 N4 -164.8(6) . . . . ?
N5 C21 C20 C19 14.5(11) . . . . ?
C21 C20 C19 C18 179.8(8) . . . . ?
C57 C56 C55 C54 -2.0(15) . . . . ?
C57 C58 C53 C54 -0.8(12) . . . . ?
C57 C58 C53 C52 173.8(8) . . . . ?
C29 C30 C31 C32 -0.6(17) . . . . ?
C73 C72 C71 C70 2.8(18) . . . . ?
C73 C68 C67 O12 -44.4(11) . . . . ?
C73 C68 C67 C66 134.5(9) . . . . ?
C10 C9 C8 N3 -157.7(8) . . . . ?
C16 N4 C20 C21 -178.4(6) . . . . ?
C16 N4 C20 C19 2.3(11) . . . . ?
C16 C17 C18 C19 0.5(15) . . . . ?
C64 C65 C66 C67 168.8(8) . . . . ?
C64 C59 C60 C61 1(2) . . . . ?
C64 C63 C62 C61 -1(2) . . . . ?
C89 C94 C95 O15 146.1(8) . . . . ?
C89 C94 C95 C96 -32.9(12) . . . . ?
C89 C94 C93 C92 -2.1(17) . . . . ?
C89 C90 C91 C92 4(2) . . . . ?
C28 C23 C22 N6 21.9(12) . . . . ?
C28 C23 C24 C25 -3.2(13) . . . . ?
C36 C35 C34 C29 -157.3(9) . . . . ?
C36 C35 C34 C33 26.5(13) . . . . ?
C4 C5 C6 N1 -1.9(12) . . . . ?
C4 C5 C6 C7 174.4(7) . . . . ?
C94 C89 C90 C91 -7.4(16) . . . . ?
C94 C93 C92 C91 -1(2) . . . . ?
C50 C51 C52 O10 8.1(12) . . . . ?
C50 C51 C52 C53 -171.1(7) . . . . ?
C50 C49 C44 C45 176.5(9) . . . . ?
C98 C103 C102 C101 2.2(15) . . . . ?
C98 C97 C96 C95 179.7(8) . . . . ?
C98 C99 C100 C101 2.9(16) . . . . ?
C2 N1 C6 C7 -176.2(6) . . . . ?
C2 N1 C6 C5 0.4(11) . . . . ?
C2 C1 O1 Er1 -12.1(10) . . . . ?
C51 C50 C49 C48 30.7(12) . . . . ?
C51 C50 C49 C44 -148.9(8) . . . . ?
C14 C9 C8 N3 21.8(13) . . . . ?
C79 C74 C75 C76 -0.9(15) . . . . ?
C79 C78 C77 C76 -2(2) . . . . ?
C41 C40 C39 C38 -1.1(15) . . . . ?
C41 C42 C43 C38 0.5(16) . . . . ?
C56 C57 C58 C53 1.0(15) . . . . ?
C66 C65 C64 C59 -163.6(10) . . . . ?
C66 C65 C64 C63 18.3(14) . . . . ?
C9 C10 C11 C12 0.4(14) . . . . ?
C9 C14 C13 C12 2.1(12) . . . . ?
C9 C8 N3 Er2 14.5(11) . . . . ?
C9 C8 N3 N2 -177.1(7) . . . . ?
C103 C98 C97 O16 -164.9(8) . . . . ?
C103 C98 C97 C96 13.2(13) . . . . ?
C103 C98 C99 C100 -0.8(14) . . . . ?
C103 C102 C101 C100 -0.1(16) . . . . ?
C23 C28 C27 C26 -2.7(13) . . . . ?
C23 C24 C25 C26 -0.6(15) . . . . ?
C82 C81 C80 O13 -1.4(14) . . . . ?
C82 C81 C80 C79 178.8(8) . . . . ?
C82 C83 C88 C87 -178.9(8) . . . . ?
C20 N4 C16 C15 177.9(7) . . . . ?
C20 N4 C16 C17 -2.2(12) . . . . ?
C20 C19 C18 C17 -0.4(14) . . . . ?
C7 N2 N3 Er2 5.7(8) . . . . ?
C7 N2 N3 C8 -163.8(7) . . . . ?
C81 C82 C83 C84 -25.2(13) . . . . ?
C81 C82 C83 C88 153.7(8) . . . . ?
C22 N6 N5 C21 -166.0(6) . . . . ?
C22 C23 C24 C25 177.7(8) . . . . ?
C30 C29 C34 C35 -178.3(9) . . . . ?
C30 C29 C34 C33 -2.1(15) . . . . ?
C40 C41 C42 C43 -1.8(17) . . . . ?
C72 C73 C68 C69 1.6(15) . . . . ?
C72 C73 C68 C67 -179.6(9) . . . . ?
C72 C71 C70 C69 0.3(17) . . . . ?
C35 C36 C37 O8 -3.5(13) . . . . ?
C35 C36 C37 C38 173.5(8) . . . . ?
C42 C41 C40 C39 2.2(17) . . . . ?
C42 C43 C38 C39 0.5(14) . . . . ?
C42 C43 C38 C37 -179.8(9) . . . . ?
C15 C16 C17 C18 -179.3(9) . . . . ?
C69 C68 C67 O12 134.4(8) . . . . ?
C69 C68 C67 C66 -46.7(12) . . . . ?
C43 C38 C39 C40 -0.2(13) . . . . ?
C43 C38 C37 O8 -26.5(11) . . . . ?
C43 C38 C37 C36 156.3(8) . . . . ?
C24 C23 C22 N6 -159.1(8) . . . . ?
C24 C25 C26 C27 2.8(16) . . . . ?
C17 C16 C15 O4 -156.9(8) . . . . ?
C58 C57 C56 C55 0.4(16) . . . . ?
C58 C53 C52 O10 -165.2(7) . . . . ?
C58 C53 C52 C51 14.0(11) . . . . ?
C85 C84 C83 C82 179.1(9) . . . . ?
C85 C84 C83 C88 0.2(14) . . . . ?
C102 C101 C100 C99 -2.4(16) . . . . ?
C25 C26 C27 C28 -1.1(15) . . . . ?
C80 C79 C74 C75 -178.1(8) . . . . ?
C80 C79 C78 C77 179.3(11) . . . . ?
C84 C85 C86 C87 2.3(17) . . . . ?
C84 C83 C88 C87 0.0(13) . . . . ?
C90 C89 C94 C95 -175.5(8) . . . . ?
C90 C89 C94 C93 6.5(14) . . . . ?
C90 C91 C92 C93 1(2) . . . . ?
C74 C79 C80 O13 -8.5(11) . . . . ?
C74 C79 C80 C81 171.3(8) . . . . ?
C74 C79 C78 C77 -1.1(18) . . . . ?
C5 C4 C3 C2 0.4(13) . . . . ?
C59 C64 C63 C62 1.4(19) . . . . ?
C70 C69 C68 C73 1.5(14) . . . . ?
C70 C69 C68 C67 -177.3(8) . . . . ?
C48 C49 C44 C45 -3.2(15) . . . . ?
C48 C47 C46 C45 -5.0(17) . . . . ?
C1 C2 C3 C4 178.2(8) . . . . ?
C83 C82 C81 C80 -177.7(8) . . . . ?
C6 N1 C2 C1 -178.6(7) . . . . ?
C6 N1 C2 C3 1.6(11) . . . . ?
C68 C73 C72 C71 -3.8(17) . . . . ?
C68 C69 C70 C71 -2.5(15) . . . . ?
C33 C32 C31 C30 1.8(19) . . . . ?
C54 C53 C52 O10 9.5(10) . . . . ?
C54 C53 C52 C51 -171.3(7) . . . . ?
C49 C50 C51 C52 170.9(7) . . . . ?
C49 C48 C47 C46 3.5(15) . . . . ?
C49 C44 C45 C46 1.7(17) . . . . ?
C97 C98 C103 C102 177.9(8) . . . . ?
C97 C98 C99 C100 179.6(9) . . . . ?
C97 C96 C95 O15 -2.7(13) . . . . ?
C97 C96 C95 C94 176.2(8) . . . . ?
C95 C94 C93 C92 179.8(11) . . . . ?
C13 C14 C9 C10 -2.4(11) . . . . ?
C13 C14 C9 C8 178.1(8) . . . . ?
C13 C12 C11 C10 -0.7(14) . . . . ?
C86 C85 C84 C83 -1.3(17) . . . . ?
C86 C87 C88 C83 0.9(14) . . . . ?
C99 C98 C103 C102 -1.7(13) . . . . ?
C99 C98 C97 O16 14.7(11) . . . . ?
C99 C98 C97 C96 -167.3(8) . . . . ?
C47 C48 C49 C50 -179.1(8) . . . . ?
C47 C48 C49 C44 0.6(14) . . . . ?
C44 C45 C46 C47 2.4(18) . . . . ?
C34 C29 C30 C31 0.8(15) . . . . ?
C34 C33 C32 C31 -3.0(19) . . . . ?
C55 C54 C53 C58 -0.8(12) . . . . ?
C55 C54 C53 C52 -175.6(8) . . . . ?
C53 C54 C55 C56 2.2(13) . . . . ?
C39 C38 C37 O8 153.2(8) . . . . ?
C39 C38 C37 C36 -24.1(12) . . . . ?
C88 C87 C86 C85 -2.0(15) . . . . ?
C3 C4 C5 C6 1.4(13) . . . . ?
C3 C2 C1 O1 -179.3(7) . . . . ?
C32 C33 C34 C29 3.1(15) . . . . ?
C32 C33 C34 C35 179.2(10) . . . . ?
C78 C79 C80 O13 171.0(10) . . . . ?
C78 C79 C80 C81 -9.2(14) . . . . ?
C78 C79 C74 C75 2.3(14) . . . . ?
C27 C28 C23 C22 -176.1(8) . . . . ?
C27 C28 C23 C24 4.9(12) . . . . ?
C63 C64 C59 C60 -1.4(18) . . . . ?
C11 C10 C9 C14 1.2(13) . . . . ?
C11 C10 C9 C8 -179.3(8) . . . . ?
C11 C12 C13 C14 -0.6(14) . . . . ?
C75 C76 C77 C78 3(2) . . . . ?
C60 C61 C62 C63 0(2) . . . . ?
C62 C61 C60 C59 0(2) . . . . ?
C93 C94 C95 O15 -35.7(11) . . . . ?
C93 C94 C95 C96 145.2(9) . . . . ?
C77 C76 C75 C74 -1.8(17) . . . . ?
N3 N2 C7 O2 2.1(10) . . . . ?
N3 N2 C7 C6 -178.2(6) . . . . ?
C37 C36 C35 O7 4.4(14) . . . . ?
C37 C36 C35 C34 -174.9(8) . . . . ?
C37 C38 C39 C40 -179.9(9) . . . . ?
